data_2239187
loop_
_publ_author_name
'Reichelt, Martin'
'Reuter, Hans'

_publ_section_title
;
 <i>catena</i>-Poly[[di-<i>tert</i>-butyltin(IV)]-\m-oxalato]
;
_journal_coeditor_code CQ2010
_journal_issue 4
_journal_name_full 'Acta Crystallographica Section E'
_journal_page_first m133
_journal_paper_doi 10.1107/S160053681400539X
_journal_volume 70
_journal_year 2014
_chemical_formula_iupac '[Sn (C4 H9)2 (C2 O4)]'
_chemical_formula_moiety 'C10 H18 O4 Sn'
_chemical_formula_sum 'C10 H18 O4 Sn'
_chemical_formula_weight 320.93
_chemical_name_systematic
;
<i>catena</i>-Poly[[di-<i>tert</i>-butyltin(IV)]-\m-oxalato]
;
_space_group_IT_number 62
_symmetry_cell_setting orthorhombic
_symmetry_space_group_name_Hall '-P 2ac 2n'
_symmetry_space_group_name_H-M 'P n m a'
_atom_sites_solution_hydrogens geom
_atom_sites_solution_primary direct
_atom_sites_solution_secondary difmap
_audit_creation_method SHELXL-97
_cell_angle_alpha 90.00
_cell_angle_beta 90.00
_cell_angle_gamma 90.00
_cell_formula_units_Z 4
_cell_length_a 11.5763(3)
_cell_length_b 11.3417(3)
_cell_length_c 9.3160(2)
_cell_measurement_reflns_used 9773
_cell_measurement_temperature 100(2)
_cell_measurement_theta_max 29.00
_cell_measurement_theta_min 2.81
_cell_volume 1223.14(5)
_computing_cell_refinement 'SAINT (Bruker, 2009)'
_computing_data_collection 'APEX2 (Bruker, 2009)'
_computing_data_reduction 'SAINT (Bruker, 2009)'
_computing_molecular_graphics
;
DIAMOND (Brandenburg, 2006) and Mercury (Macrae <i>et al.</i>,
2008)
;
_computing_publication_material 'SHELXTL (Sheldrick, 2008)'
_computing_structure_refinement 'SHELXL97 (Sheldrick, 2008)'
_computing_structure_solution 'SHELXS97 (Sheldrick, 2008)'
_diffrn_ambient_temperature 100(2)
_diffrn_measured_fraction_theta_full 0.999
_diffrn_measured_fraction_theta_max 0.999
_diffrn_measurement_device_type 'Bruker APEXII CCD'
_diffrn_measurement_method '\f and \w scans'
_diffrn_radiation_monochromator graphite
_diffrn_radiation_source 'fine-focus sealed tube'
_diffrn_radiation_type MoK\a
_diffrn_radiation_wavelength 0.71073
_diffrn_reflns_av_R_equivalents 0.0813
_diffrn_reflns_av_sigmaI/netI 0.0205
_diffrn_reflns_limit_h_max 15
_diffrn_reflns_limit_h_min -15
_diffrn_reflns_limit_k_max 14
_diffrn_reflns_limit_k_min -14
_diffrn_reflns_limit_l_max 12
_diffrn_reflns_limit_l_min -12
_diffrn_reflns_number 49069
_diffrn_reflns_theta_full 28.00
_diffrn_reflns_theta_max 28.00
_diffrn_reflns_theta_min 2.83
_exptl_absorpt_coefficient_mu 2.082
_exptl_absorpt_correction_T_max 0.8429
_exptl_absorpt_correction_T_min 0.6906
_exptl_absorpt_correction_type multi-scan
_exptl_absorpt_process_details '(SADABS; Bruker, 2009)'
_exptl_crystal_colour colourless
_exptl_crystal_density_diffrn 1.743
_exptl_crystal_density_method 'not measured'
_exptl_crystal_description needle
_exptl_crystal_F_000 640
_exptl_crystal_size_max 0.19
_exptl_crystal_size_mid 0.09
_exptl_crystal_size_min 0.09
_refine_diff_density_max 0.529
_refine_diff_density_min -0.368
_refine_ls_extinction_coef 0.0028(3)
_refine_ls_extinction_expression Fc^*^=kFc[1+0.001xFc^2^\l^3^/sin(2\q)]^-1/4^
_refine_ls_extinction_method 'SHELXL97 (Sheldrick, 2008)'
_refine_ls_goodness_of_fit_ref 1.102
_refine_ls_hydrogen_treatment constr
_refine_ls_matrix_type full
_refine_ls_number_parameters 83
_refine_ls_number_reflns 1548
_refine_ls_number_restraints 0
_refine_ls_restrained_S_all 1.102
_refine_ls_R_factor_all 0.0178
_refine_ls_R_factor_gt 0.0154
_refine_ls_shift/su_max 0.000
_refine_ls_shift/su_mean 0.000
_refine_ls_structure_factor_coef Fsqd
_refine_ls_weighting_details 'calc w=1/[\s^2^(Fo^2^)+(0.0134P)^2^+0.5948P] where P=(Fo^2^+2Fc^2^)/3'
_refine_ls_weighting_scheme calc
_refine_ls_wR_factor_gt 0.0366
_refine_ls_wR_factor_ref 0.0375
_reflns_number_gt 1426
_reflns_number_total 1548
_reflns_threshold_expression I>2sigma(I)
_cod_data_source_file cq2010sup1.cf
_cod_data_source_block I
_cod_database_code 2239187
_cod_database_fobs_code 2239187

loop_
_symmetry_equiv_pos_as_xyz
'x, y, z'
'x+1/2, -y+1/2, -z+1/2'
'-x, y+1/2, -z'
'-x+1/2, -y, z+1/2'
'-x, -y, -z'
'-x-1/2, y-1/2, z-1/2'
'x, -y-1/2, z'
'x-1/2, y, -z-1/2'

loop_
_atom_site_type_symbol
_atom_site_label
_atom_site_fract_x
_atom_site_fract_y
_atom_site_fract_z
_atom_site_U_iso_or_equiv
_atom_site_adp_type
_atom_site_calc_flag
_atom_site_refinement_flags
_atom_site_occupancy
_atom_site_symmetry_multiplicity
Sn Sn1 0.071797(12) 0.7500 0.025488(15) 0.01094(6) Uani d S 1 2
C C1 0.06018(13) 0.47568(15) 0.02020(16) 0.0128(3) Uani d . 1 1
O O1 0.13768(10) 0.54788(9) 0.04776(11) 0.0150(2) Uani d . 1 1
O O2 0.07125(9) 0.36437(10) 0.02238(12) 0.0144(2) Uani d . 1 1
C C11 0.17351(18) 0.7500 -0.1723(2) 0.0146(4) Uani d S 1 2
C C12 0.3005(2) 0.7500 -0.1283(3) 0.0286(6) Uani d S 1 2
H H12A 0.3488 0.7643 -0.2130 0.0266(19) Uiso calc PR 0.50 1
H H12B 0.3204 0.6734 -0.0864 0.0266(19) Uiso calc PR 0.50 1
H H12C 0.3139 0.8123 -0.0574 0.0266(19) Uiso calc PR 0.50 1
C C13 0.14660(16) 0.85947(14) -0.26272(18) 0.0231(3) Uani d . 1 1
H H13A 0.1691 0.9304 -0.2096 0.0266(19) Uiso calc R 1 1
H H13B 0.0636 0.8622 -0.2834 0.0266(19) Uiso calc R 1 1
H H13C 0.1899 0.8558 -0.3530 0.0266(19) Uiso calc R 1 1
C C21 0.08213(18) 0.7500 0.2603(2) 0.0150(4) Uani d S 1 2
C C22 0.02448(15) 0.64021(14) 0.32317(18) 0.0207(3) Uani d . 1 1
H H22A 0.0662 0.5697 0.2914 0.0266(19) Uiso calc R 1 1
H H22B -0.0558 0.6360 0.2902 0.0266(19) Uiso calc R 1 1
H H22C 0.0261 0.6445 0.4282 0.0266(19) Uiso calc R 1 1
C C23 0.2108(2) 0.7500 0.2959(3) 0.0235(5) Uani d S 1 2
H H23A 0.2211 0.7605 0.3995 0.0266(19) Uiso calc PR 0.50 1
H H23B 0.2489 0.8147 0.2448 0.0266(19) Uiso calc PR 0.50 1
H H23C 0.2450 0.6748 0.2663 0.0266(19) Uiso calc PR 0.50 1

loop_
_atom_site_aniso_label
_atom_site_aniso_U_11
_atom_site_aniso_U_22
_atom_site_aniso_U_33
_atom_site_aniso_U_12
_atom_site_aniso_U_13
_atom_site_aniso_U_23
Sn1 0.01011(9) 0.01186(9) 0.01084(9) 0.000 -0.00048(5) 0.000
C1 0.0131(8) 0.0157(7) 0.0098(7) 0.0009(6) 0.0006(5) 0.0000(5)
O1 0.0130(5) 0.0135(5) 0.0184(6) -0.0008(4) -0.0020(4) 0.0001(4)
O2 0.0123(6) 0.0127(5) 0.0183(6) 0.0006(4) -0.0011(4) 0.0002(4)
C11 0.0123(10) 0.0180(10) 0.0137(10) 0.000 0.0020(8) 0.000
C12 0.0156(12) 0.0475(16) 0.0228(13) 0.000 0.0036(10) 0.000
C13 0.0303(9) 0.0211(8) 0.0178(8) 0.0007(7) 0.0064(7) 0.0036(6)
C21 0.0130(10) 0.0217(10) 0.0103(10) 0.000 -0.0010(8) 0.000
C22 0.0224(8) 0.0237(8) 0.0159(8) -0.0013(7) 0.0003(6) 0.0031(6)
C23 0.0142(11) 0.0385(13) 0.0177(11) 0.000 -0.0034(9) 0.000

loop_
_atom_type_symbol
_atom_type_description
_atom_type_scat_dispersion_real
_atom_type_scat_dispersion_imag
_atom_type_scat_source
C C 0.0033 0.0016 'International Tables Vol C Tables 4.2.6.8 and 6.1.1.4'
H H 0.0000 0.0000 'International Tables Vol C Tables 4.2.6.8 and 6.1.1.4'
O O 0.0106 0.0060 'International Tables Vol C Tables 4.2.6.8 and 6.1.1.4'
Sn Sn -0.6537 1.4246 'International Tables Vol C Tables 4.2.6.8 and 6.1.1.4'

loop_
_geom_angle_atom_site_label_1
_geom_angle_atom_site_label_2
_geom_angle_atom_site_label_3
_geom_angle_site_symmetry_1
_geom_angle_site_symmetry_3
_geom_angle
_geom_angle_publ_flag
O2 Sn1 O2 5_565 3 74.21(6) yes
O2 Sn1 C11 5_565 . 103.89(5) ?
O2 Sn1 C11 3 . 103.89(5) ?
O2 Sn1 C21 5_565 . 104.43(5) ?
O2 Sn1 C21 3 . 104.43(5) ?
C11 Sn1 C21 . . 144.29(8) yes
O2 Sn1 O1 5_565 . 71.92(4) ?
O2 Sn1 O1 3 . 146.13(4) ?
C11 Sn1 O1 . . 84.42(3) ?
C21 Sn1 O1 . . 84.11(3) ?
O2 Sn1 O1 5_565 7_575 146.13(4) ?
O2 Sn1 O1 3 7_575 71.92(4) ?
C11 Sn1 O1 . 7_575 84.42(3) ?
C21 Sn1 O1 . 7_575 84.11(3) ?
O1 Sn1 O1 . 7_575 141.95(5) ?
O1 C1 O2 . . 125.40(10) ?
O1 C1 C1 . 5_565 117.8(2) ?
O2 C1 C1 . 5_565 116.8(2) ?
C1 O1 Sn1 . . 112.30(10) ?
C1 O2 Sn1 . 5_565 121.3000 ?
C12 C11 C13 . . 110.10(10) ?
C12 C11 C13 . 7_575 110.10(10) ?
C13 C11 C13 . 7_575 108.2(2) ?
C12 C11 Sn1 . . 107.0(2) ?
C13 C11 Sn1 . . 110.70(10) ?
C13 C11 Sn1 7_575 . 110.70(10) ?
C11 C12 H12A . . 109.5 ?
C11 C12 H12B . . 109.5 ?
H12A C12 H12B . . 109.5 ?
C11 C12 H12C . . 109.5 ?
H12A C12 H12C . . 109.5 ?
H12B C12 H12C . . 109.5 ?
C11 C13 H13A . . 109.5 ?
C11 C13 H13B . . 109.5 ?
H13A C13 H13B . . 109.5 ?
C11 C13 H13C . . 109.5 ?
H13A C13 H13C . . 109.5 ?
H13B C13 H13C . . 109.5 ?
C23 C21 C22 . 7_575 110.00(10) ?
C23 C21 C22 . . 110.00(10) ?
C22 C21 C22 7_575 . 109.0(2) ?
C23 C21 Sn1 . . 105.70(10) ?
C22 C21 Sn1 7_575 . 111.00(10) ?
C22 C21 Sn1 . . 111.00(10) ?
C21 C22 H22A . . 109.5 ?
C21 C22 H22B . . 109.5 ?
H22A C22 H22B . . 109.5 ?
C21 C22 H22C . . 109.5 ?
H22A C22 H22C . . 109.5 ?
H22B C22 H22C . . 109.5 ?
C21 C23 H23A . . 109.5 ?
C21 C23 H23B . . 109.5 ?
H23A C23 H23B . . 109.5 ?
C21 C23 H23C . . 109.5 ?
H23A C23 H23C . . 109.5 ?
H23B C23 H23C . . 109.5 ?

loop_
_geom_bond_atom_site_label_1
_geom_bond_atom_site_label_2
_geom_bond_site_symmetry_2
_geom_bond_distance
_geom_bond_publ_flag
Sn1 O2 5_565 2.1500(10) yes
Sn1 O2 3 2.1500(10) yes
Sn1 C11 . 2.186(2) yes
Sn1 C21 . 2.190(2) yes
Sn1 O1 . 2.4250(10) yes
Sn1 O1 7_575 2.4250(10) yes
C1 O1 . 1.2416(19) ?
C1 O2 . 1.269(2) ?
C1 C1 5_565 1.545(3) ?
O2 Sn1 5_565 2.1503(11) ?
C11 C12 . 1.526(3) ?
C11 C13 . 1.533(2) ?
C11 C13 7_575 1.533(2) ?
C12 H12A . 0.9800 ?
C12 H12B . 0.9800 ?
C12 H12C . 0.9800 ?
C13 H13A . 0.9800 ?
C13 H13B . 0.9800 ?
C13 H13C . 0.9800 ?
C21 C23 . 1.526(3) ?
C21 C22 7_575 1.530(2) ?
C21 C22 . 1.530(2) ?
C22 H22A . 0.9800 ?
C22 H22B . 0.9800 ?
C22 H22C . 0.9800 ?
C23 H23A . 0.9800 ?
C23 H23B . 0.9800 ?
C23 H23C . 0.9800 ?
